data_2010225
loop_
_publ_author_name
'Bruhn, Clemens'
'Preetz, Wilhelm'

_publ_section_title
;
 Dipyridiniomethane chloropentafluoroosmate(IV),
 [(C~5~H~5~N)~2~CH~2~][OsF~5~Cl]
;
_journal_issue 11
_journal_name_full 'Acta Crystallographica Section C'
_journal_page_first 1687
_journal_page_last 1690
_journal_paper_doi 10.1107/S0108270194006633
_journal_volume 50
_journal_year 1994
_chemical_formula_structural '[(C5 H5 N)2 CH2][Os F5 Cl]'
_chemical_formula_sum 'C11 H12 Cl F5 N2 Os'
_chemical_formula_weight 492.88
_chemical_name_common Dipyridiniomethane-Pentafluoroosmate(IV)
_chemical_name_systematic
;
 Dipyridiniomethane-Pentafluoroosmate(IV)
;
_space_group_IT_number 62
_symmetry_cell_setting orthorhombic
_symmetry_space_group_name_Hall '-P 2ac 2n'
_symmetry_space_group_name_H-M 'P n m a'
_audit_creation_method SHELXL
_cell_angle_alpha 90.00
_cell_angle_beta 90.00
_cell_angle_gamma 90.00
_cell_formula_units_Z 4
_cell_length_a 10.515(10)
_cell_length_b 13.295(10)
_cell_length_c 9.349(10)
_cell_measurement_reflns_used 25
_cell_measurement_temperature 293(2)
_cell_measurement_theta_max 11.98
_cell_measurement_theta_min 6.62
_cell_volume 1307(2)
_computing_cell_refinement
;
 CAD-4 Software (Enraf-Nonius, 1993)
;
_computing_data_collection
;
 CAD-4 Software (Enraf-Nonius, 1993)
;
_computing_data_reduction 'MolEN (Fair, 1990)'
_computing_molecular_graphics 'ORTEPII (Johnson, 1976)'
_computing_publication_material 'SHELXL93 (Sheldrick, 1993)'
_computing_structure_refinement 'SHELXL93 (Sheldrick, 1993)'
_computing_structure_solution 'SHELXS86 (Sheldrick, 1985)'
_diffrn_ambient_temperature 293(2)
_diffrn_measurement_device 'Enraf-Nonius CAD4-Turbo 4 Cycle'
_diffrn_measurement_method \w/2\q
_diffrn_radiation_monochromator graphite
_diffrn_radiation_source 'fine-focus sealed tube'
_diffrn_radiation_type MoK\a
_diffrn_radiation_wavelength 0.71069
_diffrn_reflns_av_R_equivalents 0.0224
_diffrn_reflns_av_sigmaI/netI 0.0221
_diffrn_reflns_limit_h_max 12
_diffrn_reflns_limit_h_min 0
_diffrn_reflns_limit_k_max 15
_diffrn_reflns_limit_k_min -15
_diffrn_reflns_limit_l_max 0
_diffrn_reflns_limit_l_min -11
_diffrn_reflns_number 2290
_diffrn_reflns_theta_max 24.97
_diffrn_reflns_theta_min 2.66
_diffrn_standards_decay_% 1
_diffrn_standards_interval_time 240
_diffrn_standards_number 3
_exptl_absorpt_coefficient_mu 10.011
_exptl_absorpt_correction_T_max 0.99
_exptl_absorpt_correction_T_min 0.35
_exptl_absorpt_correction_type 'empirical via \y scans'
_exptl_crystal_colour orange
_exptl_crystal_density_diffrn 2.505
_exptl_crystal_description prismatic
_exptl_crystal_F_000 920
_exptl_crystal_size_max 0.3
_exptl_crystal_size_mid 0.2
_exptl_crystal_size_min 0.2
_refine_diff_density_max 1.031
_refine_diff_density_min -.816
_refine_ls_extinction_coef 0.0039(2)
_refine_ls_extinction_method 'SHELXL93 (Sheldrick, 1993)'
_refine_ls_goodness_of_fit_all 1.173
_refine_ls_goodness_of_fit_obs 1.178
_refine_ls_hydrogen_treatment refall
_refine_ls_matrix_type full
_refine_ls_number_parameters 122
_refine_ls_number_reflns 1200
_refine_ls_number_restraints 0
_refine_ls_restrained_S_all 1.176
_refine_ls_restrained_S_obs 1.178
_refine_ls_R_factor_all 0.0225
_refine_ls_R_factor_obs 0.0196
_refine_ls_shift/esd_max 0.002
_refine_ls_shift/esd_mean 0.000
_refine_ls_structure_factor_coef Fsqd
_refine_ls_weighting_scheme
; calc w = 1/[\s^2^(F~o~^2^) + (0.0274P)^2^ + 1.6802P],
 where P = (F~o~^2^ + 2F~c~^2^)/3
;
_refine_ls_wR_factor_all 0.0508
_refine_ls_wR_factor_obs 0.0489
_reflns_number_observed 1118
_reflns_number_total 1201
_reflns_observed_criterion >2sigma(I)
_cod_data_source_file pa1129.cif
_cod_data_source_block tof5a2
_cod_original_cell_volume 1307.(2)
_cod_database_code 2010225

loop_
_symmetry_equiv_pos_as_xyz
'x, y, z'
'-x+1/2, -y, z+1/2'
'-x, y+1/2, -z'
'x+1/2, -y+1/2, -z+1/2'
'-x, -y, -z'
'x-1/2, y, -z-1/2'
'x, -y-1/2, z'
'-x-1/2, y-1/2, z-1/2'

loop_
_atom_site_aniso_label
_atom_site_aniso_U_11
_atom_site_aniso_U_22
_atom_site_aniso_U_33
_atom_site_aniso_U_12
_atom_site_aniso_U_13
_atom_site_aniso_U_23
Os 0.0172(2) 0.0260(2) 0.0205(2) 0.000 -0.00006(7) 0.000
Cl 0.0225(7) 0.0561(10) 0.0342(7) 0.000 -0.0078(6) 0.000
F1 0.077(3) 0.030(2) 0.103(3) 0.010(2) -0.035(2) -0.024(2)
F2 0.033(2) 0.197(7) 0.030(2) 0.000 0.011(2) 0.000
F3 0.028(2) 0.082(3) 0.032(2) 0.000 0.005(2) 0.000
F4 0.027(2) 0.082(3) 0.029(2) 0.000 -0.0064(15) 0.000
N 0.026(2) 0.023(2) 0.026(2) -0.002(2) 0.0004(13) -0.0011(13)
CM 0.029(3) 0.027(4) 0.030(3) 0.000 -0.004(2) 0.000
C1 0.037(2) 0.029(2) 0.028(2) -0.006(2) 0.007(2) -0.001(2)
C2 0.063(3) 0.034(3) 0.027(2) -0.009(2) 0.001(2) 0.006(2)
C3 0.056(3) 0.026(2) 0.045(3) 0.003(2) -0.014(2) 0.005(2)
C4 0.038(3) 0.034(3) 0.057(3) 0.010(2) 0.000(2) -0.006(2)
C5 0.031(2) 0.031(3) 0.039(2) -0.001(2) 0.006(2) 0.001(2)

loop_
_atom_site_label
_atom_site_fract_x
_atom_site_fract_y
_atom_site_fract_z
_atom_site_U_iso_or_equiv
_atom_site_thermal_displace_type
_atom_site_calc_flag
_atom_site_refinement_flags
_atom_site_occupancy
_atom_site_disorder_group
_atom_site_type_symbol
Os 0.96329(2) 0.2500 0.03528(2) 0.02123(12) Uani d S 1 . Os
Cl 0.79740(13) 0.2500 -0.1298(2) 0.0376(4) Uani d S 1 . Cl
F1 0.9683(3) 0.3940(3) 0.0357(4) 0.0699(13) Uani d . 1 . F
F2 0.8453(4) 0.2500 0.1913(4) 0.087(2) Uani d S 1 . F
F3 1.0889(4) 0.2500 -0.1147(4) 0.0474(10) Uani d S 1 . F
F4 1.1011(3) 0.2500 0.1763(4) 0.0458(10) Uani d S 1 . F
N 0.4221(4) 0.3414(3) -0.0453(3) 0.0249(7) Uani d . 1 . N
CM 0.4781(6) 0.2500 0.0172(7) 0.0288(14) Uani d S 1 . C
C1 0.4863(4) 0.3908(3) -0.1501(4) 0.0315(9) Uani d . 1 . C
C2 0.4406(5) 0.4804(4) -0.2007(5) 0.0414(12) Uani d . 1 . C
C3 0.3302(5) 0.5194(4) -0.1454(5) 0.0421(11) Uani d . 1 . C
C4 0.2639(5) 0.4669(4) -0.0433(5) 0.0430(12) Uani d . 1 . C
C5 0.3120(4) 0.3777(4) 0.0058(5) 0.0334(9) Uani d . 1 . C
HM1 0.564(8) 0.2500 0.002(8) 0.043(15) Uiso d S 1 . H
HM2 0.466(6) 0.2500 0.129(9) 0.043(15) Uiso d S 1 . H
H1 0.569(5) 0.357(4) -0.173(5) 0.047(6) Uiso d . 1 . H
H2 0.478(5) 0.511(4) -0.264(6) 0.047(6) Uiso d . 1 . H
H3 0.304(5) 0.580(4) -0.181(5) 0.047(6) Uiso d . 1 . H
H4 0.196(5) 0.495(4) -0.005(5) 0.047(6) Uiso d . 1 . H
H5 0.278(5) 0.338(5) 0.070(5) 0.047(6) Uiso d . 1 . H

loop_
_atom_type_symbol
_atom_type_description
_atom_type_scat_dispersion_real
_atom_type_scat_dispersion_imag
_atom_type_scat_source
Os Os -1.2165 7.6030 'International Tables Vol C Tables 4.2.6.8 and 6.1.1.4'
F F .0171 .0103 'International Tables Vol C Tables 4.2.6.8 and 6.1.1.4'
Cl Cl .1484 .1585 'International Tables Vol C Tables 4.2.6.8 and 6.1.1.4'
C C .0033 .0016 'International Tables Vol C Tables 4.2.6.8 and 6.1.1.4'
N N .0061 .0033 'International Tables Vol C Tables 4.2.6.8 and 6.1.1.4'
H H .0000 .0000 'International Tables Vol C Tables 4.2.6.8 and 6.1.1.4'

loop_
_geom_angle_atom_site_label_1
_geom_angle_atom_site_label_2
_geom_angle_atom_site_label_3
_geom_angle_site_symmetry_1
_geom_angle_site_symmetry_3
_geom_angle
_geom_angle_publ_flag
F1 Os F1 7_565 . 176.8(2) yes
F1 Os F2 7_565 . 90.94(12) yes
F1 Os F2 . . 90.94(12) yes
F1 Os F3 7_565 . 88.99(12) yes
F1 Os F3 . . 88.99(12) yes
F2 Os F3 . . 177.1(2) yes
F1 Os F4 7_565 . 88.76(10) yes
F1 Os F4 . . 88.76(10) yes
F2 Os F4 . . 88.1(2) yes
F3 Os F4 . . 89.0(2) yes
F1 Os Cl 7_565 . 91.25(10) yes
F1 Os Cl . . 91.25(10) yes
F2 Os Cl . . 91.1(2) yes
F3 Os Cl . . 91.79(15) yes
F4 Os Cl . . 179.19(11) yes
C5 N C1 . . 120.8(4) yes
C5 N CM . . 120.1(4) yes
C1 N CM . . 119.1(4) yes
N CM N . 7_565 111.4(5) yes
N CM HM1 . . 110.(2) yes
N CM HM1 7_565 . 110.(2) yes
N CM HM2 . . 110.1(17) yes
N CM HM2 7_565 . 110.1(17) yes
HM1 CM HM2 . . 106.(6) yes
N C1 C2 . . 119.7(4) yes
N C1 H1 . . 111.(3) ?
C2 C1 H1 . . 129.(3) ?
C1 C2 C3 . . 119.7(5) yes
C1 C2 H2 . . 121.(4) ?
C3 C2 H2 . . 119.(4) ?
C2 C3 C4 . . 120.0(5) yes
C2 C3 H3 . . 117.(3) ?
C4 C3 H3 . . 123.(3) ?
C5 C4 C3 . . 119.1(5) yes
C5 C4 H4 . . 122.(4) ?
C3 C4 H4 . . 118.(4) ?
N C5 C4 . . 120.8(5) yes
N C5 H5 . . 112.(4) ?
C4 C5 H5 . . 127.(4) ?

loop_
_geom_bond_atom_site_label_1
_geom_bond_atom_site_label_2
_geom_bond_site_symmetry_2
_geom_bond_distance
_geom_bond_publ_flag
Os F1 7_565 1.915(4) yes
Os F1 . 1.915(4) yes
Os F2 . 1.916(4) yes
Os F3 . 1.926(4) yes
Os F4 . 1.959(4) yes
Os Cl . 2.329(2) yes
N C5 . 1.341(6) yes
N C1 . 1.360(5) yes
N CM . 1.471(5) yes
CM N 7_565 1.472(5) yes
CM HM1 . 0.91(8) yes
CM HM2 . 1.05(8) yes
C1 C2 . 1.368(7) yes
C1 H1 . 1.00(5) ?
C2 C3 . 1.373(8) yes
C2 H2 . 0.82(5) ?
C3 C4 . 1.373(8) yes
C3 H3 . 0.91(5) ?
C4 C5 . 1.368(7) yes
C4 H4 . 0.88(6) ?
C5 H5 . 0.87(5) ?
